data_7036175
loop_
_publ_author_name
'Howarth, Ashlee J.'
'Majewski, Marek B.'
'Brown, Christopher M.'
'Lelj, Francesco'
'Wolf, Michael O.'
'Patrick, Brian O.'

_publ_section_title
;
 Emissive Ir(iii) complexes bearing thienylamido groups on a
 1,10-phenanthroline scaffold.
;
_journal_issue 37
_journal_name_full 'Dalton transactions (Cambridge, England : 2003)'
_journal_page_first 16272
_journal_page_last 16279
_journal_paper_doi 10.1039/c5dt02691a
_journal_volume 44
_journal_year 2015
_chemical_formula_moiety '2(C30 H22 Ir N6), 2(F6 P)'
_chemical_formula_sum 'C63 H50 Cl6 F12 Ir2 N12 P2'
_chemical_formula_weight 1862.19
_chemical_name_systematic
; 
 ? 
;
_space_group_crystal_system monoclinic
_space_group_IT_number 14
_space_group_name_Hall '-P 2ybc'
_space_group_name_H-M_alt 'P 1 21/c 1'
_symmetry_space_group_name_Hall '-P 2ybc'
_symmetry_space_group_name_H-M 'P 1 21/c 1'
_atom_sites_solution_hydrogens geom
_audit_creation_date 2014-06-18
_audit_creation_method
; 
Olex2 1.2 
(compiled 2014.06.18 svn.r2945 for OlexSys, GUI svn.r4846) 
;
_audit_update_record
;
2014-11-24 deposited with the CCDC.
2015-08-17 downloaded from the CCDC.
;
_cell_angle_alpha 90
_cell_angle_beta 95.823(6)
_cell_angle_gamma 90
_cell_formula_units_Z 4
_cell_length_a 14.953(5)
_cell_length_b 22.622(7)
_cell_length_c 18.916(6)
_cell_measurement_reflns_used 9444
_cell_measurement_temperature 90(2)
_cell_measurement_theta_max 30.37
_cell_measurement_theta_min 2.60
_cell_volume 6366(4)
_computing_cell_refinement 'SAINT v8.34A (Bruker, 2013)'
_computing_data_collection 'Bruker APEX2'
_computing_data_reduction 'SAINT v8.34A (Bruker, 2013)'
_computing_molecular_graphics 'Olex2 (Dolomanov et al., 2009)'
_computing_publication_material 'Olex2 (Dolomanov et al., 2009)'
_computing_structure_refinement 'XL (Sheldrick, 2008)'
_computing_structure_solution 'SHELXS-97 (Sheldrick 2008)'
_diffrn_ambient_temperature 90.15
_diffrn_detector 'Bruker APEX2 area detector'
_diffrn_detector_area_resol_mean 7.9
_diffrn_detector_type 'Bruker-Nonius APEXII CCD area detector'
_diffrn_measured_fraction_theta_full 1.000
_diffrn_measured_fraction_theta_max 0.973
_diffrn_measurement_device 'Bruker-Nonius APEXII CCD area detector and D8 diffractometer'
_diffrn_measurement_device_type 'Bruker D8 diffractometer'
_diffrn_measurement_method '\w and \f scans'
_diffrn_radiation_monochromator 'TRIUMPH curved-crystal'
_diffrn_radiation_probe x-ray
_diffrn_radiation_type MoK\a
_diffrn_radiation_wavelength 0.71073
_diffrn_reflns_av_R_equivalents 0.0610
_diffrn_reflns_av_unetI/netI 0.0386
_diffrn_reflns_laue_measured_fraction_full 1.000
_diffrn_reflns_laue_measured_fraction_max 0.973
_diffrn_reflns_limit_h_max 19
_diffrn_reflns_limit_h_min -19
_diffrn_reflns_limit_k_max 29
_diffrn_reflns_limit_k_min -29
_diffrn_reflns_limit_l_max 24
_diffrn_reflns_limit_l_min -24
_diffrn_reflns_number 107775
_diffrn_reflns_point_group_measured_fraction_full 1.000
_diffrn_reflns_point_group_measured_fraction_max 0.973
_diffrn_reflns_theta_full 25.000
_diffrn_reflns_theta_max 28.410
_diffrn_reflns_theta_min 1.638
_diffrn_source 'sealed X-ray tube'
_diffrn_standards_number 0
_exptl_absorpt_coefficient_mu 4.568
_exptl_absorpt_correction_T_max 0.913
_exptl_absorpt_correction_T_min 0.571
_exptl_absorpt_correction_type multi-scan
_exptl_absorpt_process_details
; 
SADABS-2012/1 (Bruker,2012) was used for absorption correction. 
wR2(int) was 0.1122 before and 0.0578 after correction. 
The Ratio of minimum to maximum transmission is 0.6258. 
The \l/2 correction factor is 0.0015. 
;
_exptl_crystal_colour yellow
_exptl_crystal_density_diffrn 1.943
_exptl_crystal_description prism
_exptl_crystal_F_000 3624
_exptl_crystal_size_max 0.2
_exptl_crystal_size_mid 0.11
_exptl_crystal_size_min 0.02
_refine_diff_density_max 6.250
_refine_diff_density_min -6.050
_refine_diff_density_rms 0.226
_refine_ls_extinction_method none
_refine_ls_goodness_of_fit_ref 1.237
_refine_ls_hydrogen_treatment constr
_refine_ls_matrix_type full
_refine_ls_number_parameters 829
_refine_ls_number_reflns 15560
_refine_ls_number_restraints 930
_refine_ls_restrained_S_all 1.211
_refine_ls_R_factor_all 0.0967
_refine_ls_R_factor_gt 0.0604
_refine_ls_shift/su_max 0.002
_refine_ls_shift/su_mean 0.000
_refine_ls_structure_factor_coef Fsqd
_refine_ls_weighting_details 'w=1/[\s^2^(Fo^2^)+126.6334P] where P=(Fo^2^+2Fc^2^)/3'
_refine_ls_weighting_scheme calc
_refine_ls_wR_factor_gt 0.1305
_refine_ls_wR_factor_ref 0.1485
_reflns_Friedel_coverage 0.000
_reflns_number_gt 10246
_reflns_number_total 15560
_reflns_threshold_expression 'I > 2\s(I)'
_cod_data_source_file c5dt02691a2.cif
_cod_data_source_block mw243_sq_s
_cod_depositor_comments
;
The following automatic conversions were performed:

'_diffrn_radiation_probe' value 'X-ray' changed to 'x-ray' according
to
/usr/data/users/saulius/crontab/automatic-downloads/rss-feeds/RSC/lib/dictionaries/cif_core.dic
dictionary named 'cif_core.dic' version 2.4.2 from 2011-04-26.

Automatic conversion script
Id: cif_fix_values 3271 2015-04-21 07:52:19Z andrius 

 Adding full bibliography for 7036173--7036175.cif.
;
_cod_database_code 7036175
_shelxl_version_number 2013-4
_shelx_space_group_comment
; 
The symmetry employed for this shelxl refinement is uniquely defined 
by the following loop, which should always be used as a source of 
symmetry information in preference to the above space-group names. 
They are only intended as comments. 
;
_shelx_estimated_absorpt_t_max 0.914
_shelx_estimated_absorpt_t_min 0.462
_olex2_refinement_description
; 
1. Fixed Uiso 
 At 1.2 times of: 
  All C(H) groups 
2. Rigid body (RIGU) restrains 
 All non-hydrogen atoms 
 with sigma for 1-2 distances of 0.004 and sigma for 1-3 distances of 0.004 
3. Others 
 Fixed Sof: F9(0.66666) F10(0.6666) F11(0.6666) F12(0.6666) F13(0.33333) 
 F14(0.33333) F15(0.33333) F16(0.33333) 
4.a Aromatic/amide H refined with riding coordinates: 
 C1(H1), C2(H2), C3(H3), C5(H5), C6(H6), C7(H7), C8(H8), C11(H11), C12(H12), 
 C13(H13), C14(H14), C16(H16), C17(H17), C18(H18), C19(H19), C20(H20), C21(H21), 
  C26(H26), C27(H27), C28(H28), C29(H29), C30(H30), C31(H31), C32(H32), 
 C33(H33), C35(H35), C36(H36), C37(H37), C38(H38), C41(H41), C42(H42), C43(H43), 
  C44(H44), C46(H46), C47(H47), C48(H48), C49(H49), C50(H50), C51(H51), 
 C56(H56), C57(H57), C58(H58), C59(H59), C60(H60) 
;
_olex2_submission_special_instructions 'No special instructions were received'

loop_
_space_group_symop_operation_xyz
'x, y, z'
'-x, y+1/2, -z+1/2'
'-x, -y, -z'
'x, -y-1/2, z-1/2'

loop_
_atom_site_label
_atom_site_type_symbol
_atom_site_fract_x
_atom_site_fract_y
_atom_site_fract_z
_atom_site_U_iso_or_equiv
_atom_site_adp_type
_atom_site_occupancy
_atom_site_site_symmetry_order
_atom_site_calc_flag
_atom_site_refinement_flags_posn
_atom_site_refinement_flags_occupancy
_atom_site_disorder_assembly
_atom_site_disorder_group
Ir1 Ir 0.00349(2) 0.24830(2) 0.99113(2) 0.01979(8) Uani 1 1 d . . . .
N1 N 0.0774(5) 0.1782(4) 1.0296(4) 0.0243(15) Uani 1 1 d . . . .
N2 N 0.0578(5) 0.1579(4) 1.0940(4) 0.0309(17) Uani 1 1 d . . . .
N3 N -0.0682(5) 0.3231(4) 0.9669(4) 0.0252(14) Uani 1 1 d . . . .
N4 N -0.0335(5) 0.3729(4) 1.0006(4) 0.0281(15) Uani 1 1 d . . . .
N5 N 0.0636(4) 0.2524(3) 0.8936(3) 0.0191(13) Uani 1 1 d . . . .
N6 N -0.0760(5) 0.1864(3) 0.9263(4) 0.0219(14) Uani 1 1 d . . . .
C1 C 0.1456(6) 0.1460(5) 1.0109(5) 0.0310(19) Uani 1 1 d . . . .
H1 H 0.1722 0.1504 0.9677 0.037 Uiso 1 1 calc R . . .
C2 C 0.1724(8) 0.1051(5) 1.0632(6) 0.043(3) Uani 1 1 d . . . .
H2 H 0.2194 0.0768 1.0631 0.051 Uiso 1 1 calc R . . .
C3 C 0.1157(7) 0.1143(5) 1.1158(6) 0.041(2) Uani 1 1 d . . . .
H3 H 0.1174 0.0936 1.1596 0.050 Uiso 1 1 calc R . . .
C4 C -0.0152(6) 0.1868(5) 1.1234(5) 0.0292(19) Uani 1 1 d . . . .
C5 C -0.0438(7) 0.1682(5) 1.1882(5) 0.037(2) Uani 1 1 d . . . .
H5 H -0.0156 0.1362 1.2142 0.044 Uiso 1 1 calc R . . .
C6 C -0.1154(7) 0.1988(5) 1.2129(5) 0.035(2) Uani 1 1 d . . . .
H6 H -0.1366 0.1876 1.2567 0.042 Uiso 1 1 calc R . . .
C7 C -0.1558(6) 0.2450(5) 1.1743(5) 0.032(2) Uani 1 1 d . . . .
H7 H -0.2048 0.2652 1.1916 0.039 Uiso 1 1 calc R . . .
C8 C -0.1252(6) 0.2624(5) 1.1098(5) 0.0289(19) Uani 1 1 d . . . .
H8 H -0.1540 0.2945 1.0844 0.035 Uiso 1 1 calc R . . .
C9 C -0.0538(6) 0.2341(4) 1.0819(5) 0.0233(16) Uani 1 1 d . . . .
C10 C 0.0843(6) 0.3088(4) 1.0430(5) 0.0216(16) Uani 1 1 d . . . .
C11 C 0.1689(6) 0.3009(4) 1.0808(5) 0.0262(18) Uani 1 1 d . . . .
H11 H 0.1944 0.2624 1.0843 0.031 Uiso 1 1 calc R . . .
C12 C 0.2168(7) 0.3485(5) 1.1134(5) 0.0318(19) Uani 1 1 d . . . .
H12 H 0.2736 0.3418 1.1394 0.038 Uiso 1 1 calc R . . .
C13 C 0.1822(7) 0.4050(5) 1.1083(5) 0.034(2) Uani 1 1 d . . . .
H13 H 0.2155 0.4371 1.1301 0.041 Uiso 1 1 calc R . . .
C14 C 0.0983(7) 0.4148(5) 1.0711(5) 0.0292(19) Uani 1 1 d . . . .
H14 H 0.0733 0.4534 1.0672 0.035 Uiso 1 1 calc R . . .
C15 C 0.0517(6) 0.3661(4) 1.0396(5) 0.0251(16) Uani 1 1 d . . . .
C16 C -0.0897(6) 0.4192(5) 0.9865(5) 0.0307(19) Uani 1 1 d . . . .
H16 H -0.0808 0.4583 1.0042 0.037 Uiso 1 1 calc R . . .
C17 C -0.1617(7) 0.3995(5) 0.9421(5) 0.033(2) Uani 1 1 d . . . .
H17 H -0.2114 0.4221 0.9221 0.040 Uiso 1 1 calc R . . .
C18 C -0.1466(6) 0.3387(5) 0.9323(5) 0.0293(19) Uani 1 1 d . . . .
H18 H -0.1865 0.3128 0.9051 0.035 Uiso 1 1 calc R . . .
C19 C -0.1437(6) 0.1526(4) 0.9433(5) 0.0268(18) Uani 1 1 d . . . .
H19 H -0.1656 0.1587 0.9881 0.032 Uiso 1 1 calc R . . .
C20 C -0.1838(7) 0.1094(5) 0.8995(6) 0.034(2) Uani 1 1 d . . . .
H20 H -0.2331 0.0875 0.9138 0.041 Uiso 1 1 calc R . . .
C21 C -0.1523(7) 0.0981(5) 0.8351(6) 0.033(2) Uani 1 1 d . . . .
H21 H -0.1776 0.0672 0.8054 0.039 Uiso 1 1 calc R . . .
C22 C -0.0810(6) 0.1334(4) 0.8138(5) 0.0293(19) Uani 1 1 d . . . .
C23 C -0.0447(6) 0.1766(4) 0.8620(5) 0.0225(16) Uani 1 1 d . . . .
C24 C 0.0293(5) 0.2121(4) 0.8446(5) 0.0211(15) Uani 1 1 d . . . .
C25 C 0.0638(6) 0.2049(4) 0.7780(5) 0.0237(17) Uani 1 1 d . . . .
C26 C 0.1359(6) 0.2423(4) 0.7636(5) 0.0241(17) Uani 1 1 d . . . .
H26 H 0.1621 0.2384 0.7201 0.029 Uiso 1 1 calc R . . .
C27 C 0.1673(6) 0.2834(4) 0.8118(5) 0.0260(18) Uani 1 1 d . . . .
H27 H 0.2142 0.3095 0.8017 0.031 Uiso 1 1 calc R . . .
C28 C 0.1300(6) 0.2874(4) 0.8773(5) 0.0232(17) Uani 1 1 d . . . .
H28 H 0.1531 0.3162 0.9110 0.028 Uiso 1 1 calc R . . .
C29 C -0.0433(7) 0.1260(5) 0.7474(5) 0.032(2) Uani 1 1 d . . . .
H29 H -0.0672 0.0968 0.7148 0.038 Uiso 1 1 calc R . . .
C30 C 0.0252(6) 0.1599(5) 0.7309(5) 0.030(2) Uani 1 1 d . . . .
H30 H 0.0488 0.1539 0.6867 0.036 Uiso 1 1 calc R . . .
Ir2 Ir 0.51432(2) 0.24693(2) 1.00428(2) 0.02178(9) Uani 1 1 d . . . .
N7 N 0.5862(5) 0.1728(4) 1.0323(4) 0.0260(15) Uani 1 1 d . . . .
N8 N 0.5543(5) 0.1225(4) 0.9990(4) 0.0289(15) Uani 1 1 d . . . .
N9 N 0.4402(5) 0.3154(3) 0.9608(4) 0.0249(15) Uani 1 1 d . . . .
N10 N 0.4642(5) 0.3339(4) 0.8968(4) 0.0305(17) Uani 1 1 d . . . .
N11 N 0.5931(5) 0.3080(4) 1.0690(4) 0.0250(15) Uani 1 1 d . . . .
N12 N 0.4520(4) 0.2434(3) 1.1006(4) 0.0239(14) Uani 1 1 d . . . .
C31 C 0.6634(7) 0.1576(5) 1.0694(6) 0.034(2) Uani 1 1 d . . . .
H31 H 0.7013 0.1841 1.0976 0.040 Uiso 1 1 calc R . . .
C32 C 0.6811(7) 0.0980(5) 1.0613(6) 0.039(2) Uani 1 1 d . . . .
H32 H 0.7310 0.0763 1.0827 0.047 Uiso 1 1 calc R . . .
C33 C 0.6110(7) 0.0771(5) 1.0158(6) 0.036(2) Uani 1 1 d . . . .
H33 H 0.6036 0.0377 0.9991 0.044 Uiso 1 1 calc R . . .
C34 C 0.4710(7) 0.1274(4) 0.9574(5) 0.0299(18) Uani 1 1 d . . . .
C35 C 0.4277(8) 0.0791(5) 0.9252(6) 0.038(2) Uani 1 1 d . . . .
H35 H 0.4541 0.0409 0.9297 0.045 Uiso 1 1 calc R . . .
C36 C 0.3448(8) 0.0872(5) 0.8859(6) 0.044(2) Uani 1 1 d . . . .
H36 H 0.3140 0.0544 0.8634 0.052 Uiso 1 1 calc R . . .
C37 C 0.3071(8) 0.1436(5) 0.8797(6) 0.040(2) Uani 1 1 d . . . .
H37 H 0.2508 0.1492 0.8523 0.048 Uiso 1 1 calc R . . .
C38 C 0.3511(6) 0.1915(5) 0.9131(5) 0.0306(19) Uani 1 1 d . . . .
H38 H 0.3235 0.2294 0.9098 0.037 Uiso 1 1 calc R . . .
C39 C 0.4362(6) 0.1848(4) 0.9519(5) 0.0233(16) Uani 1 1 d . . . .
C40 C 0.5767(6) 0.2593(4) 0.9154(5) 0.0262(17) Uani 1 1 d . . . .
C41 C 0.6510(6) 0.2305(5) 0.8921(5) 0.033(2) Uani 1 1 d . . . .
H41 H 0.6782 0.1990 0.9196 0.040 Uiso 1 1 calc R . . .
C42 C 0.6863(6) 0.2470(5) 0.8294(5) 0.036(2) Uani 1 1 d . . . .
H42 H 0.7364 0.2262 0.8147 0.043 Uiso 1 1 calc R . . .
C43 C 0.6495(7) 0.2924(5) 0.7891(5) 0.036(2) Uani 1 1 d . . . .
H43 H 0.6747 0.3031 0.7468 0.044 Uiso 1 1 calc R . . .
C44 C 0.5746(7) 0.3239(5) 0.8091(5) 0.037(2) Uani 1 1 d . . . .
H44 H 0.5485 0.3558 0.7815 0.044 Uiso 1 1 calc R . . .
C45 C 0.5410(6) 0.3056(5) 0.8720(5) 0.0289(18) Uani 1 1 d . . . .
C46 C 0.4077(7) 0.3769(5) 0.8712(6) 0.041(2) Uani 1 1 d . . . .
H46 H 0.4100 0.3973 0.8275 0.049 Uiso 1 1 calc R . . .
C47 C 0.3460(7) 0.3862(5) 0.9194(6) 0.038(2) Uani 1 1 d . . . .
H47 H 0.2976 0.4136 0.9159 0.045 Uiso 1 1 calc R . . .
C48 C 0.3700(6) 0.3463(4) 0.9749(6) 0.031(2) Uani 1 1 d . . . .
H48 H 0.3399 0.3423 1.0166 0.037 Uiso 1 1 calc R . . .
C49 C 0.3842(6) 0.2088(4) 1.1167(5) 0.0261(18) Uani 1 1 d . . . .
H49 H 0.3607 0.1805 1.0827 0.031 Uiso 1 1 calc R . . .
C50 C 0.3465(6) 0.2124(5) 1.1816(5) 0.0301(19) Uani 1 1 d . . . .
H50 H 0.2986 0.1870 1.1911 0.036 Uiso 1 1 calc R . . .
C51 C 0.3799(5) 0.2534(4) 1.2312(5) 0.0258(17) Uani 1 1 d . . . .
H51 H 0.3547 0.2567 1.2752 0.031 Uiso 1 1 calc R . . .
C52 C 0.4521(6) 0.2906(4) 1.2164(5) 0.0274(18) Uani 1 1 d . . . .
C53 C 0.4868(6) 0.2830(4) 1.1508(5) 0.0248(17) Uani 1 1 d . . . .
C54 C 0.5615(6) 0.3178(4) 1.1335(5) 0.0257(17) Uani 1 1 d . . . .
C55 C 0.5994(6) 0.3599(4) 1.1823(5) 0.0288(19) Uani 1 1 d . . . .
C56 C 0.6715(7) 0.3936(5) 1.1623(6) 0.035(2) Uani 1 1 d . . . .
H56 H 0.6987 0.4227 1.1937 0.042 Uiso 1 1 calc R . . .
C57 C 0.7026(7) 0.3844(5) 1.0971(6) 0.035(2) Uani 1 1 d . . . .
H57 H 0.7504 0.4077 1.0827 0.041 Uiso 1 1 calc R . . .
C58 C 0.6630(6) 0.3408(4) 1.0528(5) 0.0271(18) Uani 1 1 d . . . .
H58 H 0.6866 0.3338 1.0088 0.032 Uiso 1 1 calc R . . .
C59 C 0.4918(7) 0.3334(5) 1.2651(5) 0.032(2) Uani 1 1 d . . . .
H59 H 0.4690 0.3384 1.3098 0.038 Uiso 1 1 calc R . . .
C60 C 0.5614(7) 0.3672(5) 1.2487(5) 0.036(2) Uani 1 1 d . . . .
H60 H 0.5857 0.3962 1.2816 0.043 Uiso 1 1 calc R . . .
P2 P 0.3957(2) 0.03370(13) 1.17541(16) 0.0393(6) Uani 1 1 d . . . .
F7 F 0.3931(6) 0.0549(4) 1.0947(4) 0.070(2) Uani 1 1 d . . . .
F8 F 0.3920(5) 0.0124(3) 1.2547(4) 0.0598(18) Uani 1 1 d . . . .
F9 F 0.3115(8) 0.0762(5) 1.1822(7) 0.057(3) Uani 0.6667 1 d . P A 1
F10 F 0.4596(7) 0.0897(5) 1.2020(6) 0.051(2) Uani 0.6666 1 d . P A 1
F11 F 0.4813(9) -0.0062(5) 1.1725(8) 0.067(3) Uani 0.6666 1 d . P A 1
F12 F 0.3310(10) -0.0178(6) 1.1527(7) 0.060(3) Uani 0.6666 1 d . P A 1
F13 F 0.373(2) 0.0922(12) 1.2022(14) 0.074(5) Uani 0.3333 1 d . P A 2
F14 F 0.4948(18) 0.0270(13) 1.1748(14) 0.064(5) Uani 0.3333 1 d . P A 2
F15 F 0.3830(17) -0.0325(10) 1.1381(10) 0.047(4) Uani 0.3333 1 d . P A 2
F16 F 0.2816(17) 0.0232(13) 1.1615(12) 0.065(4) Uani 0.3333 1 d . P A 2
P1 P 0.10402(17) 0.46039(12) 0.83410(14) 0.0286(5) Uani 1 1 d . . . .
F1 F 0.1722(5) 0.5135(3) 0.8314(4) 0.0489(16) Uani 1 1 d . . . .
F2 F 0.0326(4) 0.4068(3) 0.8351(4) 0.0497(16) Uani 1 1 d . . . .
F3 F 0.1752(4) 0.4156(3) 0.8071(4) 0.0451(15) Uani 1 1 d . . . .
F4 F 0.1385(4) 0.4461(3) 0.9147(3) 0.0460(16) Uani 1 1 d . . . .
F5 F 0.0302(4) 0.5044(3) 0.8598(3) 0.0423(15) Uani 1 1 d . . . .
F6 F 0.0677(5) 0.4737(3) 0.7528(3) 0.0471(16) Uani 1 1 d . . . .

loop_
_atom_site_aniso_label
_atom_site_aniso_U_11
_atom_site_aniso_U_22
_atom_site_aniso_U_33
_atom_site_aniso_U_23
_atom_site_aniso_U_13
_atom_site_aniso_U_12
Ir1 0.01452(13) 0.02764(18) 0.01811(16) 0.00008(14) 0.00601(11) -0.00183(13)
N1 0.019(3) 0.032(3) 0.022(3) 0.005(3) 0.002(2) -0.002(2)
N2 0.028(3) 0.041(4) 0.023(3) 0.005(3) 0.001(3) 0.002(3)
N3 0.022(3) 0.034(3) 0.021(3) 0.003(3) 0.007(2) -0.001(2)
N4 0.028(3) 0.028(3) 0.029(4) 0.004(3) 0.006(3) -0.003(2)
N5 0.015(3) 0.027(3) 0.014(3) 0.001(2) -0.001(2) 0.002(2)
N6 0.019(3) 0.026(3) 0.021(3) 0.002(2) 0.003(2) 0.001(2)
C1 0.023(4) 0.039(5) 0.031(4) -0.001(3) 0.001(3) 0.000(3)
C2 0.036(5) 0.048(6) 0.044(5) 0.008(4) 0.003(4) 0.010(4)
C3 0.036(5) 0.047(5) 0.040(5) 0.012(4) 0.000(4) 0.010(4)
C4 0.027(4) 0.036(4) 0.025(4) 0.005(3) 0.005(3) -0.003(3)
C5 0.040(5) 0.044(5) 0.026(4) 0.005(4) 0.008(4) -0.005(4)
C6 0.037(4) 0.046(5) 0.025(4) 0.002(4) 0.009(3) -0.012(4)
C7 0.028(4) 0.044(5) 0.026(4) -0.002(4) 0.010(3) -0.008(4)
C8 0.025(4) 0.039(5) 0.023(4) 0.001(3) 0.005(3) -0.001(3)
C9 0.018(3) 0.033(4) 0.020(3) -0.002(3) 0.004(3) -0.008(3)
C10 0.019(3) 0.026(3) 0.022(4) -0.001(3) 0.009(3) -0.002(2)
C11 0.023(3) 0.036(4) 0.020(4) 0.003(3) 0.005(3) -0.003(3)
C12 0.029(4) 0.045(4) 0.021(4) 0.003(3) 0.001(3) -0.009(3)
C13 0.034(4) 0.044(5) 0.024(5) 0.005(4) 0.004(3) -0.009(3)
C14 0.034(4) 0.031(4) 0.023(4) 0.000(3) 0.006(3) -0.006(3)
C15 0.025(3) 0.031(4) 0.020(4) 0.003(3) 0.005(3) -0.002(3)
C16 0.033(4) 0.034(4) 0.027(4) 0.007(3) 0.008(3) 0.003(3)
C17 0.031(4) 0.038(4) 0.030(5) 0.009(3) 0.006(3) 0.001(3)
C18 0.023(4) 0.036(4) 0.031(5) 0.007(3) 0.008(3) 0.000(3)
C19 0.017(4) 0.037(4) 0.026(4) 0.001(3) 0.003(3) -0.001(3)
C20 0.029(4) 0.039(5) 0.033(4) -0.001(4) 0.002(3) -0.009(4)
C21 0.031(4) 0.035(5) 0.033(4) -0.003(4) 0.003(3) -0.006(4)
C22 0.027(4) 0.033(4) 0.027(4) -0.001(3) 0.003(3) -0.002(3)
C23 0.019(3) 0.029(4) 0.020(3) 0.001(3) 0.001(3) 0.002(3)
C24 0.018(3) 0.027(4) 0.018(3) 0.003(3) -0.001(2) 0.004(3)
C25 0.022(3) 0.031(4) 0.018(3) 0.002(3) 0.001(3) 0.003(3)
C26 0.022(3) 0.030(4) 0.021(4) 0.002(3) 0.007(3) 0.004(3)
C27 0.026(4) 0.029(4) 0.024(4) 0.003(3) 0.006(3) 0.003(3)
C28 0.022(4) 0.027(4) 0.022(4) 0.000(3) 0.005(3) 0.000(3)
C29 0.033(4) 0.038(5) 0.026(4) -0.003(3) 0.004(3) -0.005(4)
C30 0.032(4) 0.039(5) 0.020(4) -0.003(3) 0.005(3) -0.004(3)
Ir2 0.01554(14) 0.02922(19) 0.02187(17) 0.00022(15) 0.00816(12) -0.00227(14)
N7 0.024(3) 0.029(3) 0.027(4) 0.000(3) 0.012(3) -0.003(2)
N8 0.032(3) 0.032(3) 0.023(3) 0.002(3) 0.008(3) -0.003(3)
N9 0.019(3) 0.028(3) 0.029(3) 0.005(3) 0.006(2) -0.002(2)
N10 0.027(3) 0.040(4) 0.025(3) 0.005(3) 0.004(3) -0.003(3)
N11 0.017(3) 0.031(4) 0.027(3) 0.000(3) 0.004(2) -0.003(3)
N12 0.014(3) 0.028(3) 0.031(3) 0.002(3) 0.005(2) 0.000(2)
C31 0.026(4) 0.043(4) 0.032(5) 0.005(4) 0.007(3) -0.001(3)
C32 0.037(4) 0.040(5) 0.041(5) 0.009(4) 0.012(4) 0.004(3)
C33 0.039(4) 0.035(4) 0.037(5) 0.007(3) 0.014(4) 0.004(3)
C34 0.035(4) 0.033(4) 0.024(4) 0.002(3) 0.012(3) -0.005(3)
C35 0.048(5) 0.035(4) 0.031(5) 0.000(4) 0.007(4) -0.010(4)
C36 0.049(5) 0.045(5) 0.037(6) 0.000(4) 0.004(4) -0.015(4)
C37 0.041(5) 0.047(5) 0.031(5) 0.003(4) 0.004(4) -0.013(4)
C38 0.025(4) 0.041(5) 0.026(4) 0.002(3) 0.009(3) -0.009(3)
C39 0.023(3) 0.032(4) 0.016(4) 0.002(3) 0.011(3) -0.007(3)
C40 0.019(3) 0.039(4) 0.022(3) 0.000(3) 0.009(3) -0.007(3)
C41 0.026(4) 0.049(5) 0.026(4) -0.006(4) 0.008(3) -0.004(4)
C42 0.029(4) 0.053(5) 0.027(4) -0.005(4) 0.012(3) -0.009(4)
C43 0.034(4) 0.052(5) 0.026(4) -0.004(4) 0.013(3) -0.013(4)
C44 0.038(5) 0.047(5) 0.026(4) 0.002(4) 0.011(4) -0.010(4)
C45 0.026(4) 0.038(4) 0.024(4) -0.001(3) 0.007(3) -0.007(3)
C46 0.033(4) 0.050(5) 0.039(5) 0.009(4) 0.001(4) 0.001(4)
C47 0.031(4) 0.039(5) 0.043(5) 0.009(4) 0.000(4) 0.000(4)
C48 0.023(4) 0.034(5) 0.037(5) 0.004(4) 0.008(3) 0.001(3)
C49 0.019(4) 0.028(4) 0.032(4) 0.001(3) 0.006(3) 0.000(3)
C50 0.024(4) 0.036(5) 0.031(4) 0.000(3) 0.009(3) -0.001(3)
C51 0.020(3) 0.037(4) 0.022(4) 0.003(3) 0.009(3) 0.000(3)
C52 0.021(4) 0.034(4) 0.027(4) 0.001(3) 0.006(3) 0.001(3)
C53 0.018(3) 0.029(4) 0.029(4) 0.002(3) 0.005(3) 0.000(3)
C54 0.018(3) 0.031(4) 0.028(4) 0.001(3) 0.003(3) 0.000(3)
C55 0.026(4) 0.034(4) 0.027(4) -0.002(3) 0.003(3) -0.005(3)
C56 0.031(4) 0.038(5) 0.038(5) 0.000(4) 0.004(3) -0.010(4)
C57 0.025(4) 0.039(5) 0.040(5) 0.003(4) 0.005(3) -0.010(4)
C58 0.015(3) 0.032(4) 0.035(4) 0.002(3) 0.007(3) -0.001(3)
C59 0.031(4) 0.035(5) 0.030(4) 0.000(3) 0.010(3) -0.002(3)
C60 0.035(4) 0.046(5) 0.028(4) -0.005(4) 0.006(4) -0.009(4)
P2 0.0487(16) 0.0339(14) 0.0353(15) -0.0014(12) 0.0043(12) 0.0017(12)
F7 0.113(6) 0.053(4) 0.046(3) 0.000(3) 0.016(3) -0.010(4)
F8 0.074(4) 0.062(4) 0.042(3) 0.002(3) 0.002(3) 0.005(3)
F9 0.045(5) 0.050(5) 0.073(7) 0.004(5) -0.002(4) 0.006(4)
F10 0.051(5) 0.041(5) 0.057(6) -0.004(4) -0.009(4) -0.007(4)
F11 0.071(5) 0.034(5) 0.099(8) 0.003(5) 0.031(5) 0.008(4)
F12 0.079(6) 0.048(5) 0.052(6) -0.003(4) -0.002(5) -0.017(5)
F13 0.113(12) 0.056(6) 0.052(9) -0.006(5) 0.006(8) 0.013(6)
F14 0.067(6) 0.066(11) 0.061(9) -0.013(8) 0.010(5) -0.005(5)
F15 0.074(9) 0.048(6) 0.017(7) 0.003(5) -0.003(6) -0.004(5)
F16 0.071(6) 0.079(10) 0.045(9) 0.008(7) 0.001(5) 0.003(5)
P1 0.0298(12) 0.0298(13) 0.0260(12) 0.0007(10) 0.0027(10) 0.0016(10)
F1 0.048(3) 0.048(4) 0.050(4) 0.005(3) 0.003(3) -0.016(3)
F2 0.042(3) 0.048(4) 0.059(4) -0.002(3) 0.005(3) -0.006(3)
F3 0.048(3) 0.043(3) 0.046(4) 0.006(3) 0.013(3) 0.011(3)
F4 0.047(4) 0.059(4) 0.031(3) 0.009(3) 0.003(2) 0.006(3)
F5 0.044(3) 0.050(4) 0.033(3) -0.004(3) 0.002(3) 0.011(3)
F6 0.054(4) 0.057(4) 0.030(3) 0.001(3) -0.001(3) 0.012(3)

loop_
_atom_type_symbol
_atom_type_description
_atom_type_scat_dispersion_real
_atom_type_scat_dispersion_imag
_atom_type_scat_source
C C 0.0033 0.0016 'International Tables Vol C Tables 4.2.6.8 and 6.1.1.4'
H H 0.0000 0.0000 'International Tables Vol C Tables 4.2.6.8 and 6.1.1.4'
F F 0.0171 0.0103 'International Tables Vol C Tables 4.2.6.8 and 6.1.1.4'
Ir Ir -1.4442 7.9887 'International Tables Vol C Tables 4.2.6.8 and 6.1.1.4'
N N 0.0061 0.0033 'International Tables Vol C Tables 4.2.6.8 and 6.1.1.4'
P P 0.1023 0.0942 'International Tables Vol C Tables 4.2.6.8 and 6.1.1.4'
Cl Cl 0.1484 0.1585 'International Tables Vol C Tables 4.2.6.8 and 6.1.1.4'

loop_
_geom_angle_atom_site_label_1
_geom_angle_atom_site_label_2
_geom_angle_atom_site_label_3
_geom_angle
N1 Ir1 N3 171.8(3)
N1 Ir1 N5 94.7(3)
N1 Ir1 N6 86.8(3)
N3 Ir1 N5 91.6(3)
N3 Ir1 N6 99.6(3)
N5 Ir1 N6 78.0(3)
C9 Ir1 N1 80.4(3)
C9 Ir1 N3 93.7(3)
C9 Ir1 N5 173.3(3)
C9 Ir1 N6 97.1(3)
C10 Ir1 N1 94.5(3)
C10 Ir1 N3 79.7(3)
C10 Ir1 N5 96.1(3)
C10 Ir1 N6 174.1(3)
C10 Ir1 C9 88.8(3)
N2 N1 Ir1 115.3(6)
C1 N1 Ir1 137.6(7)
C1 N1 N2 107.0(8)
N1 N2 C4 115.7(8)
C3 N2 N1 109.3(8)
C3 N2 C4 135.0(9)
N4 N3 Ir1 114.5(6)
C18 N3 Ir1 138.7(7)
C18 N3 N4 106.4(8)
N3 N4 C15 115.6(8)
C16 N4 N3 110.4(8)
C16 N4 C15 134.0(9)
C24 N5 Ir1 113.4(5)
C28 N5 Ir1 128.0(6)
C28 N5 C24 118.6(7)
C19 N6 Ir1 129.0(6)
C19 N6 C23 117.3(8)
C23 N6 Ir1 113.3(6)
N1 C1 H1 124.7
N1 C1 C2 110.5(9)
C2 C1 H1 124.7
C1 C2 H2 127.5
C1 C2 C3 105.0(10)
C3 C2 H2 127.5
N2 C3 C2 108.1(10)
N2 C3 H3 125.9
C2 C3 H3 125.9
C5 C4 N2 121.0(9)
C5 C4 C9 124.5(9)
C9 C4 N2 114.5(8)
C4 C5 H5 121.4
C6 C5 C4 117.3(10)
C6 C5 H5 121.4
C5 C6 H6 119.8
C7 C6 C5 120.5(9)
C7 C6 H6 119.8
C6 C7 H7 119.7
C6 C7 C8 120.6(9)
C8 C7 H7 119.7
C7 C8 H8 118.9
C9 C8 C7 122.1(9)
C9 C8 H8 118.9
C4 C9 Ir1 114.0(6)
C8 C9 Ir1 131.0(7)
C8 C9 C4 115.0(8)
C11 C10 Ir1 128.9(7)
C15 C10 Ir1 115.0(7)
C15 C10 C11 116.1(8)
C10 C11 H11 119.3
C10 C11 C12 121.4(9)
C12 C11 H11 119.3
C11 C12 H12 119.6
C13 C12 C11 120.7(9)
C13 C12 H12 119.6
C12 C13 H13 120.2
C12 C13 C14 119.7(10)
C14 C13 H13 120.2
C13 C14 H14 120.9
C13 C14 C15 118.2(10)
C15 C14 H14 120.9
C10 C15 N4 114.9(8)
C10 C15 C14 123.9(9)
C14 C15 N4 121.2(9)
N4 C16 H16 126.2
N4 C16 C17 107.5(9)
C17 C16 H16 126.2
C16 C17 H17 127.1
C16 C17 C18 105.8(9)
C18 C17 H17 127.1
N3 C18 C17 109.8(9)
N3 C18 H18 125.1
C17 C18 H18 125.1
N6 C19 H19 118.1
N6 C19 C20 123.8(9)
C20 C19 H19 118.1
C19 C20 H20 120.1
C21 C20 C19 119.9(9)
C21 C20 H20 120.1
C20 C21 H21 120.6
C20 C21 C22 118.7(9)
C22 C21 H21 120.6
C21 C22 C29 123.7(9)
C23 C22 C21 117.2(9)
C23 C22 C29 119.1(9)
N6 C23 C22 123.0(8)
N6 C23 C24 117.2(8)
C22 C23 C24 119.8(8)
N5 C24 C23 117.7(8)
N5 C24 C25 122.4(8)
C25 C24 C23 119.9(8)
C24 C25 C30 118.3(8)
C26 C25 C24 117.0(8)
C26 C25 C30 124.8(8)
C25 C26 H26 120.0
C27 C26 C25 120.0(8)
C27 C26 H26 120.0
C26 C27 H27 120.2
C26 C27 C28 119.6(9)
C28 C27 H27 120.2
N5 C28 C27 122.4(9)
N5 C28 H28 118.8
C27 C28 H28 118.8
C22 C29 H29 119.5
C30 C29 C22 121.0(9)
C30 C29 H29 119.5
C25 C30 H30 119.0
C29 C30 C25 121.9(9)
C29 C30 H30 119.0
N7 Ir2 N11 98.0(3)
N7 Ir2 N12 90.7(3)
N9 Ir2 N7 171.0(3)
N9 Ir2 N11 89.2(3)
N9 Ir2 N12 96.1(3)
N11 Ir2 N12 78.2(3)
C39 Ir2 N7 79.5(4)
C39 Ir2 N9 93.8(3)
C39 Ir2 N11 174.2(3)
C39 Ir2 N12 96.5(3)
C39 Ir2 C40 88.9(3)
C40 Ir2 N7 93.1(3)
C40 Ir2 N9 80.6(4)
C40 Ir2 N11 96.5(3)
C40 Ir2 N12 173.9(3)
N8 N7 Ir2 114.6(6)
C31 N7 Ir2 139.2(7)
C31 N7 N8 105.8(8)
N7 N8 C34 116.3(8)
C33 N8 N7 110.1(8)
C33 N8 C34 133.6(9)
N10 N9 Ir2 114.3(6)
C48 N9 Ir2 137.7(7)
C48 N9 N10 107.8(8)
N9 N10 C45 116.4(8)
C46 N10 N9 109.2(8)
C46 N10 C45 134.4(9)
C54 N11 Ir2 113.4(6)
C58 N11 Ir2 128.9(7)
C58 N11 C54 117.4(8)
C49 N12 Ir2 128.5(7)
C49 N12 C53 117.9(8)
C53 N12 Ir2 113.6(5)
N7 C31 H31 124.5
N7 C31 C32 110.9(10)
C32 C31 H31 124.5
C31 C32 H32 127.4
C33 C32 C31 105.2(10)
C33 C32 H32 127.4
N8 C33 C32 107.9(10)
N8 C33 H33 126.0
C32 C33 H33 126.0
C35 C34 N8 122.2(10)
C35 C34 C39 123.2(10)
C39 C34 N8 114.5(9)
C34 C35 H35 120.5
C34 C35 C36 118.9(11)
C36 C35 H35 120.5
C35 C36 H36 120.1
C35 C36 C37 119.8(11)
C37 C36 H36 120.1
C36 C37 H37 119.8
C38 C37 C36 120.5(11)
C38 C37 H37 119.8
C37 C38 H38 119.5
C37 C38 C39 120.9(10)
C39 C38 H38 119.5
C34 C39 Ir2 114.6(7)
C34 C39 C38 116.6(9)
C38 C39 Ir2 128.7(8)
C41 C40 Ir2 130.3(8)
C41 C40 C45 115.5(8)
C45 C40 Ir2 114.2(6)
C40 C41 H41 119.2
C42 C41 C40 121.7(10)
C42 C41 H41 119.2
C41 C42 H42 119.7
C43 C42 C41 120.7(10)
C43 C42 H42 119.7
C42 C43 H43 119.4
C42 C43 C44 121.2(9)
C44 C43 H43 119.4
C43 C44 H44 121.9
C45 C44 C43 116.1(10)
C45 C44 H44 121.9
C40 C45 N10 114.3(8)
C44 C45 N10 120.9(9)
C44 C45 C40 124.8(9)
N10 C46 H46 126.0
N10 C46 C47 108.1(10)
C47 C46 H46 126.0
C46 C47 H47 127.5
C46 C47 C48 105.0(10)
C48 C47 H47 127.5
N9 C48 C47 109.9(9)
N9 C48 H48 125.1
C47 C48 H48 125.1
N12 C49 H49 118.5
N12 C49 C50 123.0(9)
C50 C49 H49 118.5
C49 C50 H50 120.5
C51 C50 C49 119.0(9)
C51 C50 H50 120.5
C50 C51 H51 120.2
C50 C51 C52 119.7(8)
C52 C51 H51 120.2
C51 C52 C59 123.5(8)
C53 C52 C51 117.3(9)
C53 C52 C59 119.2(8)
N12 C53 C52 123.0(8)
N12 C53 C54 116.9(8)
C52 C53 C54 120.2(9)
N11 C54 C53 117.6(8)
N11 C54 C55 122.7(8)
C55 C54 C53 119.7(8)
C54 C55 C60 118.8(9)
C56 C55 C54 117.6(9)
C56 C55 C60 123.6(9)
C55 C56 H56 120.1
C57 C56 C55 119.8(10)
C57 C56 H56 120.1
C56 C57 H57 120.5
C56 C57 C58 119.1(9)
C58 C57 H57 120.5
N11 C58 C57 123.4(9)
N11 C58 H58 118.3
C57 C58 H58 118.3
C52 C59 H59 119.5
C60 C59 C52 121.1(9)
C60 C59 H59 119.5
C55 C60 H60 119.5
C59 C60 C55 121.1(10)
C59 C60 H60 119.5
F7 P2 F9 87.3(6)
F7 P2 F10 91.0(5)
F7 P2 F15 82.7(7)
F7 P2 F16 88.1(9)
F8 P2 F7 176.6(5)
F8 P2 F9 90.2(6)
F8 P2 F10 91.2(5)
F8 P2 F15 96.6(7)
F8 P2 F16 88.5(8)
F9 P2 F10 87.2(6)
F11 P2 F7 94.6(7)
F11 P2 F8 87.9(6)
F11 P2 F9 176.7(8)
F11 P2 F10 90.2(7)
F12 P2 F7 90.4(6)
F12 P2 F8 87.3(6)
F12 P2 F9 90.0(7)
F12 P2 F10 176.8(7)
F12 P2 F11 92.6(8)
F13 P2 F7 94.3(11)
F13 P2 F8 85.2(11)
F13 P2 F14 110.8(18)
F13 P2 F15 160.2(17)
F13 P2 F16 85.4(17)
F14 P2 F7 87.2(11)
F14 P2 F8 96.1(11)
F14 P2 F15 88.7(14)
F14 P2 F16 163.4(14)
F15 P2 F16 75.0(13)
F1 P1 F2 178.5(4)
F1 P1 F3 91.1(4)
F1 P1 F4 92.2(4)
F1 P1 F5 90.2(4)
F1 P1 F6 89.0(4)
F3 P1 F2 89.4(4)
F3 P1 F4 90.9(4)
F3 P1 F5 178.3(4)
F3 P1 F6 89.1(4)
F4 P1 F2 89.2(4)
F4 P1 F5 90.2(4)
F4 P1 F6 178.8(4)
F5 P1 F2 89.2(4)
F5 P1 F6 89.8(3)
F6 P1 F2 89.6(4)

loop_
_geom_bond_atom_site_label_1
_geom_bond_atom_site_label_2
_geom_bond_distance
Ir1 N1 2.025(8)
Ir1 N3 2.030(8)
Ir1 N5 2.134(6)
Ir1 N6 2.140(8)
Ir1 C9 2.021(8)
Ir1 C10 2.014(9)
N1 N2 1.362(10)
N1 C1 1.331(12)
N2 C3 1.348(13)
N2 C4 1.432(12)
N3 N4 1.370(11)
N3 C18 1.332(12)
N4 C15 1.414(12)
N4 C16 1.353(12)
N5 C24 1.364(11)
N5 C28 1.330(11)
N6 C19 1.333(11)
N6 C23 1.367(11)
C1 H1 0.9500
C1 C2 1.384(15)
C2 H2 0.9500
C2 C3 1.388(16)
C3 H3 0.9500
C4 C5 1.404(13)
C4 C9 1.415(13)
C5 H5 0.9500
C5 C6 1.394(15)
C6 H6 0.9500
C6 C7 1.379(15)
C7 H7 0.9500
C7 C8 1.401(12)
C8 H8 0.9500
C8 C9 1.394(12)
C10 C11 1.400(12)
C10 C15 1.383(13)
C11 H11 0.9500
C11 C12 1.402(14)
C12 H12 0.9500
C12 C13 1.377(15)
C13 H13 0.9500
C13 C14 1.393(14)
C14 H14 0.9500
C14 C15 1.404(13)
C16 H16 0.9500
C16 C17 1.371(14)
C17 H17 0.9500
C17 C18 1.408(14)
C18 H18 0.9500
C19 H19 0.9500
C19 C20 1.378(14)
C20 H20 0.9500
C20 C21 1.374(14)
C21 H21 0.9500
C21 C22 1.423(13)
C22 C23 1.408(13)
C22 C29 1.437(13)
C23 C24 1.432(12)
C24 C25 1.418(12)
C25 C26 1.418(12)
C25 C30 1.435(13)
C26 H26 0.9500
C26 C27 1.354(13)
C27 H27 0.9500
C27 C28 1.412(12)
C28 H28 0.9500
C29 H29 0.9500
C29 C30 1.340(13)
C30 H30 0.9500
Ir2 N7 2.034(8)
Ir2 N9 2.030(8)
Ir2 N11 2.122(8)
Ir2 N12 2.132(7)
Ir2 C39 2.022(9)
Ir2 C40 2.023(8)
N7 N8 1.362(11)
N7 C31 1.333(13)
N8 C33 1.349(13)
N8 C34 1.410(13)
N9 N10 1.364(11)
N9 C48 1.311(12)
N10 C45 1.434(12)
N10 C46 1.346(14)
N11 C54 1.370(12)
N11 C58 1.342(11)
N12 C49 1.339(11)
N12 C53 1.368(12)
C31 H31 0.9500
C31 C32 1.384(15)
C32 H32 0.9500
C32 C33 1.370(16)
C33 H33 0.9500
C34 C35 1.379(14)
C34 C39 1.399(14)
C35 H35 0.9500
C35 C36 1.391(16)
C36 H36 0.9500
C36 C37 1.395(17)
C37 H37 0.9500
C37 C38 1.387(14)
C38 H38 0.9500
C38 C39 1.411(13)
C40 C41 1.397(13)
C40 C45 1.403(14)
C41 H41 0.9500
C41 C42 1.396(13)
C42 H42 0.9500
C42 C43 1.362(16)
C43 H43 0.9500
C43 C44 1.411(15)
C44 H44 0.9500
C44 C45 1.401(13)
C46 H46 0.9500
C46 C47 1.379(15)
C47 H47 0.9500
C47 C48 1.403(14)
C48 H48 0.9500
C49 H49 0.9500
C49 C50 1.404(13)
C50 H50 0.9500
C50 C51 1.376(14)
C51 H51 0.9500
C51 C52 1.419(12)
C52 C53 1.404(13)
C52 C59 1.425(14)
C53 C54 1.430(12)
C54 C55 1.406(13)
C55 C56 1.402(13)
C55 C60 1.441(13)
C56 H56 0.9500
C56 C57 1.377(15)
C57 H57 0.9500
C57 C58 1.388(14)
C58 H58 0.9500
C59 H59 0.9500
C59 C60 1.352(14)
C60 H60 0.9500
P2 F7 1.597(8)
P2 F8 1.581(8)
P2 F9 1.599(11)
P2 F10 1.635(10)
P2 F11 1.573(12)
P2 F12 1.547(12)
P2 F13 1.47(3)
P2 F14 1.49(3)
P2 F15 1.66(2)
P2 F16 1.72(3)
P1 F1 1.579(7)
P1 F2 1.618(7)
P1 F3 1.592(7)
P1 F4 1.592(7)
P1 F5 1.599(7)
P1 F6 1.608(7)

loop_
_geom_torsion_atom_site_label_1
_geom_torsion_atom_site_label_2
_geom_torsion_atom_site_label_3
_geom_torsion_atom_site_label_4
_geom_torsion
Ir1 N1 N2 C3 -175.5(7)
Ir1 N1 N2 C4 3.3(10)
Ir1 N1 C1 C2 175.3(8)
Ir1 N3 N4 C15 7.4(9)
Ir1 N3 N4 C16 -174.4(6)
Ir1 N3 C18 C17 173.1(7)
Ir1 N5 C24 C23 4.7(9)
Ir1 N5 C24 C25 -175.9(7)
Ir1 N5 C28 C27 176.3(6)
Ir1 N6 C19 C20 -172.5(7)
Ir1 N6 C23 C22 173.5(7)
Ir1 N6 C23 C24 -5.7(10)
Ir1 C10 C11 C12 179.4(7)
Ir1 C10 C15 N4 0.4(10)
Ir1 C10 C15 C14 -178.9(7)
N1 N2 C3 C2 -1.8(13)
N1 N2 C4 C5 177.5(9)
N1 N2 C4 C9 -2.5(12)
N1 C1 C2 C3 0.0(13)
N2 N1 C1 C2 -1.0(11)
N2 C4 C5 C6 -179.9(9)
N2 C4 C9 Ir1 0.5(11)
N2 C4 C9 C8 179.8(8)
N3 N4 C15 C10 -5.1(11)
N3 N4 C15 C14 174.1(8)
N3 N4 C16 C17 -0.8(10)
N4 N3 C18 C17 1.5(10)
N4 C16 C17 C18 1.7(11)
N5 C24 C25 C26 -0.7(13)
N5 C24 C25 C30 178.0(8)
N6 C19 C20 C21 2.0(16)
N6 C23 C24 N5 0.7(12)
N6 C23 C24 C25 -178.8(8)
C1 N1 N2 C3 1.7(11)
C1 N1 N2 C4 -179.4(8)
C1 C2 C3 N2 1.1(13)
C3 N2 C4 C5 -4.0(18)
C3 N2 C4 C9 176.0(11)
C4 N2 C3 C2 179.7(11)
C4 C5 C6 C7 0.3(16)
C5 C4 C9 Ir1 -179.5(8)
C5 C4 C9 C8 -0.2(14)
C5 C6 C7 C8 -0.5(16)
C6 C7 C8 C9 0.3(15)
C7 C8 C9 Ir1 179.2(7)
C7 C8 C9 C4 0.0(14)
C9 C4 C5 C6 0.1(16)
C10 C11 C12 C13 -1.0(14)
C11 C10 C15 N4 179.4(7)
C11 C10 C15 C14 0.2(13)
C11 C12 C13 C14 0.9(14)
C12 C13 C14 C15 -0.3(14)
C13 C14 C15 N4 -179.5(8)
C13 C14 C15 C10 -0.3(14)
C15 N4 C16 C17 176.9(9)
C15 C10 C11 C12 0.5(13)
C16 N4 C15 C10 177.2(9)
C16 N4 C15 C14 -3.5(15)
C16 C17 C18 N3 -2.0(11)
C18 N3 N4 C15 -178.6(7)
C18 N3 N4 C16 -0.4(10)
C19 N6 C23 C22 0.5(13)
C19 N6 C23 C24 -178.7(8)
C19 C20 C21 C22 -2.8(16)
C20 C21 C22 C23 2.5(15)
C20 C21 C22 C29 -179.3(10)
C21 C22 C23 N6 -1.4(14)
C21 C22 C23 C24 177.8(9)
C21 C22 C29 C30 -178.6(10)
C22 C23 C24 N5 -178.5(8)
C22 C23 C24 C25 2.0(13)
C22 C29 C30 C25 -0.2(16)
C23 N6 C19 C20 -0.8(14)
C23 C22 C29 C30 -0.4(15)
C23 C24 C25 C26 178.7(8)
C23 C24 C25 C30 -2.6(13)
C24 N5 C28 C27 -1.3(13)
C24 C25 C26 C27 -1.4(13)
C24 C25 C30 C29 1.7(15)
C25 C26 C27 C28 2.2(13)
C26 C25 C30 C29 -179.7(10)
C26 C27 C28 N5 -0.8(14)
C28 N5 C24 C23 -177.4(8)
C28 N5 C24 C25 2.1(12)
C29 C22 C23 N6 -179.7(9)
C29 C22 C23 C24 -0.5(14)
C30 C25 C26 C27 180.0(9)
Ir2 N7 N8 C33 174.2(6)
Ir2 N7 N8 C34 -7.8(9)
Ir2 N7 C31 C32 -172.2(7)
Ir2 N9 N10 C45 -4.0(10)
Ir2 N9 N10 C46 176.5(7)
Ir2 N9 C48 C47 -175.1(8)
Ir2 N11 C54 C53 5.1(11)
Ir2 N11 C54 C55 -175.0(7)
Ir2 N11 C58 C57 172.1(7)
Ir2 N12 C49 C50 -177.3(7)
Ir2 N12 C53 C52 176.2(7)
Ir2 N12 C53 C54 -3.4(10)
Ir2 C40 C41 C42 -177.9(8)
Ir2 C40 C45 N10 -2.8(11)
Ir2 C40 C45 C44 177.7(8)
N7 N8 C33 C32 0.2(11)
N7 N8 C34 C35 -175.0(8)
N7 N8 C34 C39 4.8(11)
N7 C31 C32 C33 1.1(12)
N8 N7 C31 C32 -0.9(11)
N8 C34 C35 C36 178.9(9)
N8 C34 C39 Ir2 0.5(10)
N8 C34 C39 C38 -177.5(8)
N9 N10 C45 C40 4.5(12)
N9 N10 C45 C44 -176.0(9)
N9 N10 C46 C47 -0.2(12)
N10 N9 C48 C47 0.3(11)
N10 C46 C47 C48 0.3(13)
N11 C54 C55 C56 1.3(15)
N11 C54 C55 C60 179.8(9)
N12 C49 C50 C51 0.2(15)
N12 C53 C54 N11 -1.1(13)
N12 C53 C54 C55 179.0(8)
C31 N7 N8 C33 0.4(10)
C31 N7 N8 C34 178.5(8)
C31 C32 C33 N8 -0.8(11)
C33 N8 C34 C35 2.5(16)
C33 N8 C34 C39 -177.7(9)
C34 N8 C33 C32 -177.4(9)
C34 C35 C36 C37 0.1(16)
C35 C34 C39 Ir2 -179.8(8)
C35 C34 C39 C38 2.2(13)
C35 C36 C37 C38 -0.8(16)
C36 C37 C38 C39 2.3(15)
C37 C38 C39 Ir2 179.4(7)
C37 C38 C39 C34 -2.9(13)
C39 C34 C35 C36 -0.9(15)
C40 C41 C42 C43 0.7(16)
C41 C40 C45 N10 179.3(8)
C41 C40 C45 C44 -0.1(15)
C41 C42 C43 C44 -0.4(16)
C42 C43 C44 C45 -0.2(15)
C43 C44 C45 N10 -179.0(9)
C43 C44 C45 C40 0.4(15)
C45 N10 C46 C47 -179.4(10)
C45 C40 C41 C42 -0.4(14)
C46 N10 C45 C40 -176.2(11)
C46 N10 C45 C44 3.3(17)
C46 C47 C48 N9 -0.4(12)
C48 N9 N10 C45 179.3(8)
C48 N9 N10 C46 -0.1(11)
C49 N12 C53 C52 -2.9(13)
C49 N12 C53 C54 177.5(8)
C49 C50 C51 C52 -0.7(14)
C50 C51 C52 C53 -0.5(14)
C50 C51 C52 C59 -179.0(9)
C51 C52 C53 N12 2.4(14)
C51 C52 C53 C54 -178.0(9)
C51 C52 C59 C60 179.1(10)
C52 C53 C54 N11 179.2(9)
C52 C53 C54 C55 -0.6(14)
C52 C59 C60 C55 -1.6(17)
C53 N12 C49 C50 1.6(13)
C53 C52 C59 C60 0.7(15)
C53 C54 C55 C56 -178.9(9)
C53 C54 C55 C60 -0.3(14)
C54 N11 C58 C57 -1.6(14)
C54 C55 C56 C57 -0.3(15)
C54 C55 C60 C59 1.5(16)
C55 C56 C57 C58 -1.4(16)
C56 C55 C60 C59 179.9(11)
C56 C57 C58 N11 2.5(16)
C58 N11 C54 C53 179.8(8)
C58 N11 C54 C55 -0.4(14)
C59 C52 C53 N12 -179.1(9)
C59 C52 C53 C54 0.5(14)
C60 C55 C56 C57 -178.8(10)
